data_4073029
loop_
_publ_author_name
'Jaroschik, Florian'
'Nief, Fran\,cois'
'Le Goff, Xavier-Fr\'ed\'eric'
'Ricard, Louis'

_publ_section_title
;
 Isolation of Stable Organodysprosium(II) Complexes by Chemical Reduction
 of Dysprosium(III) Precursors
;
_journal_issue 5
_journal_name_full Organometallics
_journal_page_first 1123
_journal_paper_doi 10.1021/om0700213
_journal_volume 26
_journal_year 2007
_chemical_formula_sum 'C34 H58 Dy I'
_chemical_formula_weight 756.20
_chemical_name_systematic
; 
 ? 
;
_space_group_IT_number 15
_symmetry_cell_setting monoclinic
_symmetry_space_group_name_Hall '-C 2yc'
_symmetry_space_group_name_H-M 'C 1 2/c 1'
_atom_sites_solution_hydrogens geom
_atom_sites_solution_primary direct
_atom_sites_solution_secondary difmap
_audit_creation_method SHELXL-97
_cell_angle_alpha 90.00
_cell_angle_beta 102.8520(10)
_cell_angle_gamma 90.00
_cell_formula_units_Z 8
_cell_length_a 19.1720(10)
_cell_length_b 8.9780(10)
_cell_length_c 40.669(3)
_cell_measurement_reflns_used 6895
_cell_measurement_temperature 150.0(1)
_cell_measurement_theta_max 30.034
_cell_measurement_theta_min 0.998
_cell_volume 6824.8(10)
_computing_structure_refinement 'SHELXL-97 (Sheldrick, 1997)'
_computing_structure_solution 'SHELXS-97 (Sheldrick, 1990)'
_diffrn_ambient_temperature 150.0(1)
_diffrn_measured_fraction_theta_full 0.940
_diffrn_measured_fraction_theta_max 0.940
_diffrn_measurement_device_type KappaCCD
_diffrn_measurement_method 'phi and omega scans'
_diffrn_radiation_monochromator graphite
_diffrn_radiation_source 'fine-focus sealed tube'
_diffrn_radiation_type MoK\a
_diffrn_radiation_wavelength 0.71069
_diffrn_reflns_av_R_equivalents 0.0000
_diffrn_reflns_av_sigmaI/netI 0.0544
_diffrn_reflns_limit_h_max 26
_diffrn_reflns_limit_h_min -26
_diffrn_reflns_limit_k_max 12
_diffrn_reflns_limit_k_min -12
_diffrn_reflns_limit_l_max 57
_diffrn_reflns_limit_l_min -21
_diffrn_reflns_number 9381
_diffrn_reflns_theta_full 30.03
_diffrn_reflns_theta_max 30.03
_diffrn_reflns_theta_min 3.08
_exptl_absorpt_coefficient_mu 3.113
_exptl_absorpt_correction_T_max 0.6697
_exptl_absorpt_correction_T_min 0.6357
_exptl_absorpt_correction_type multi-scan
_exptl_crystal_colour 'Green Yellow'
_exptl_crystal_density_diffrn 1.472
_exptl_crystal_density_method 'not measured'
_exptl_crystal_description Block
_exptl_crystal_F_000 3048
_exptl_crystal_size_max 0.16
_exptl_crystal_size_mid 0.16
_exptl_crystal_size_min 0.14
_refine_diff_density_max 1.323
_refine_diff_density_min -2.469
_refine_diff_density_rms 0.161
_refine_ls_extinction_method none
_refine_ls_goodness_of_fit_ref 1.083
_refine_ls_hydrogen_treatment constr
_refine_ls_matrix_type full
_refine_ls_number_parameters 344
_refine_ls_number_reflns 9381
_refine_ls_number_restraints 0
_refine_ls_restrained_S_all 1.083
_refine_ls_R_factor_all 0.0601
_refine_ls_R_factor_gt 0.0494
_refine_ls_shift/su_max 0.001
_refine_ls_shift/su_mean 0.000
_refine_ls_structure_factor_coef Fsqd
_refine_ls_weighting_details 'calc w=1/[\s^2^(Fo^2^)+(0.0558P)^2^+58.1883P] where P=(Fo^2^+2Fc^2^)/3'
_refine_ls_weighting_scheme calc
_refine_ls_wR_factor_gt 0.1317
_refine_ls_wR_factor_ref 0.1376
_reflns_number_gt 8059
_reflns_number_total 9381
_reflns_threshold_expression >2sigma(I)
_cod_data_source_file om0700213si20070109_034632.cif
_cod_data_source_block dytricpi
_cod_depositor_comments
;
The following automatic conversions were performed:

'_symmetry_cell_setting' value 'Monoclinic' changed to 'monoclinic'
according to /home/saulius/struct/CIF-dictionaries/cif_core.dic
dictionary named 'cif_core.dic' version 2.4.1 from 2010-06-29.

Automatic conversion script
Id: cif_fix_values 1715 2011-07-08 13:25:40Z adriana 
;
_cod_original_sg_symbol_H-M 'C2/c     '
_cod_database_code 4073029

loop_
_symmetry_equiv_pos_as_xyz
'x, y, z'
'-x, y, -z+1/2'
'x+1/2, y+1/2, z'
'-x+1/2, y+1/2, -z+1/2'
'-x, -y, -z'
'x, -y, z-1/2'
'-x+1/2, -y+1/2, -z'
'x+1/2, -y+1/2, z-1/2'

loop_
_atom_site_label
_atom_site_type_symbol
_atom_site_fract_x
_atom_site_fract_y
_atom_site_fract_z
_atom_site_U_iso_or_equiv
_atom_site_adp_type
_atom_site_occupancy
_atom_site_symmetry_multiplicity
_atom_site_calc_flag
_atom_site_refinement_flags
Dy1 Dy 0.518228(13) 0.14045(2) 0.125497(6) 0.02289(8) Uani 1 1 d .
I1 I 0.55822(3) -0.16215(4) 0.107249(11) 0.04032(11) Uani 1 1 d .
C1 C 0.5524(3) 0.3047(6) 0.07708(13) 0.0257(10) Uani 1 1 d .
C2 C 0.5147(3) 0.1807(6) 0.06077(14) 0.0270(10) Uani 1 1 d .
H2 H 0.5353 0.1022 0.0504 0.032 Uiso 1 1 calc R
C3 C 0.4407(3) 0.1902(6) 0.06206(14) 0.0270(10) Uani 1 1 d .
C4 C 0.4332(3) 0.3222(6) 0.08121(13) 0.0257(10) Uani 1 1 d .
C5 C 0.5027(3) 0.3901(6) 0.09029(14) 0.0275(10) Uani 1 1 d .
H5 H 0.5137 0.4787 0.1032 0.033 Uiso 1 1 calc R
C6 C 0.6255(3) 0.3525(6) 0.07222(15) 0.0290(11) Uani 1 1 d .
C7 C 0.6658(3) 0.4535(7) 0.10050(17) 0.0354(12) Uani 1 1 d .
H7A H 0.6345 0.5353 0.1041 0.053 Uiso 1 1 calc R
H7B H 0.7084 0.4943 0.0941 0.053 Uiso 1 1 calc R
H7C H 0.6804 0.3955 0.1213 0.053 Uiso 1 1 calc R
C8 C 0.6733(3) 0.2188(7) 0.06911(16) 0.0347(12) Uani 1 1 d .
H8A H 0.6799 0.1579 0.0896 0.052 Uiso 1 1 calc R
H8B H 0.7199 0.2542 0.0662 0.052 Uiso 1 1 calc R
H8C H 0.6506 0.1586 0.0495 0.052 Uiso 1 1 calc R
C9 C 0.6120(4) 0.4410(9) 0.03858(18) 0.0466(16) Uani 1 1 d .
H9A H 0.5874 0.3769 0.0201 0.070 Uiso 1 1 calc R
H9B H 0.6578 0.4737 0.0342 0.070 Uiso 1 1 calc R
H9C H 0.5822 0.5281 0.0402 0.070 Uiso 1 1 calc R
C10 C 0.3865(3) 0.0778(7) 0.04192(16) 0.0343(12) Uani 1 1 d .
C11 C 0.3489(4) -0.0131(8) 0.0648(2) 0.0485(17) Uani 1 1 d .
H11A H 0.3148 -0.0822 0.0511 0.073 Uiso 1 1 calc R
H11B H 0.3232 0.0544 0.0770 0.073 Uiso 1 1 calc R
H11C H 0.3845 -0.0696 0.0811 0.073 Uiso 1 1 calc R
C12 C 0.3319(5) 0.1564(9) 0.0142(2) 0.0523(18) Uani 1 1 d .
H12A H 0.3570 0.2104 -0.0007 0.078 Uiso 1 1 calc R
H12B H 0.3039 0.2268 0.0244 0.078 Uiso 1 1 calc R
H12C H 0.2998 0.0824 0.0010 0.078 Uiso 1 1 calc R
C13 C 0.4241(4) -0.0379(8) 0.02382(17) 0.0402(14) Uani 1 1 d .
H13A H 0.4427 0.0115 0.0060 0.060 Uiso 1 1 calc R
H13B H 0.3898 -0.1151 0.0138 0.060 Uiso 1 1 calc R
H13C H 0.4637 -0.0835 0.0401 0.060 Uiso 1 1 calc R
C14 C 0.3672(3) 0.4178(6) 0.08382(15) 0.0299(11) Uani 1 1 d .
C15 C 0.3832(4) 0.5240(8) 0.11362(17) 0.0398(14) Uani 1 1 d .
H15A H 0.3416 0.5878 0.1132 0.060 Uiso 1 1 calc R
H15B H 0.4246 0.5860 0.1122 0.060 Uiso 1 1 calc R
H15C H 0.3939 0.4668 0.1347 0.060 Uiso 1 1 calc R
C16 C 0.3000(4) 0.3320(8) 0.0862(2) 0.0431(15) Uani 1 1 d .
H16A H 0.2612 0.4023 0.0869 0.065 Uiso 1 1 calc R
H16B H 0.3096 0.2712 0.1067 0.065 Uiso 1 1 calc R
H16C H 0.2858 0.2672 0.0664 0.065 Uiso 1 1 calc R
C17 C 0.3511(4) 0.5148(7) 0.05149(17) 0.0417(15) Uani 1 1 d .
H17A H 0.3049 0.5647 0.0495 0.063 Uiso 1 1 calc R
H17B H 0.3494 0.4513 0.0317 0.063 Uiso 1 1 calc R
H17C H 0.3888 0.5897 0.0528 0.063 Uiso 1 1 calc R
C18 C 0.5933(3) 0.1215(6) 0.19000(14) 0.0257(10) Uani 1 1 d .
C19 C 0.5577(3) 0.2654(6) 0.18802(13) 0.0255(10) Uani 1 1 d .
C20 C 0.4830(3) 0.2346(6) 0.18179(13) 0.0253(10) Uani 1 1 d .
H20 H 0.4464 0.3081 0.1786 0.030 Uiso 1 1 calc R
C21 C 0.4711(3) 0.0793(6) 0.18106(13) 0.0252(10) Uani 1 1 d .
C22 C 0.5384(3) 0.0111(6) 0.18536(13) 0.0262(10) Uani 1 1 d .
H22 H 0.5462 -0.0933 0.1852 0.031 Uiso 1 1 calc R
C23 C 0.6730(3) 0.0757(6) 0.19574(15) 0.0297(11) Uani 1 1 d .
C24 C 0.6799(3) -0.0949(7) 0.19913(17) 0.0359(13) Uani 1 1 d .
H24A H 0.6545 -0.1418 0.1781 0.054 Uiso 1 1 calc R
H24B H 0.6591 -0.1285 0.2178 0.054 Uiso 1 1 calc R
H24C H 0.7306 -0.1228 0.2036 0.054 Uiso 1 1 calc R
C25 C 0.7185(4) 0.1406(8) 0.22875(18) 0.0406(14) Uani 1 1 d .
H25A H 0.7684 0.1094 0.2313 0.061 Uiso 1 1 calc R
H25B H 0.7002 0.1042 0.2479 0.061 Uiso 1 1 calc R
H25C H 0.7157 0.2496 0.2280 0.061 Uiso 1 1 calc R
C26 C 0.7037(4) 0.1213(7) 0.16530(19) 0.0408(14) Uani 1 1 d .
H26A H 0.7550 0.0988 0.1701 0.061 Uiso 1 1 calc R
H26B H 0.6965 0.2283 0.1612 0.061 Uiso 1 1 calc R
H26C H 0.6792 0.0658 0.1453 0.061 Uiso 1 1 calc R
C27 C 0.5851(3) 0.4201(6) 0.20104(14) 0.0280(10) Uani 1 1 d .
C28 C 0.6508(3) 0.4779(7) 0.18919(16) 0.0355(13) Uani 1 1 d .
H28A H 0.6702 0.5654 0.2025 0.053 Uiso 1 1 calc R
H28B H 0.6368 0.5053 0.1653 0.053 Uiso 1 1 calc R
H28C H 0.6874 0.3997 0.1922 0.053 Uiso 1 1 calc R
C29 C 0.6001(4) 0.4153(7) 0.23978(15) 0.0354(12) Uani 1 1 d .
H29A H 0.5579 0.3772 0.2469 0.053 Uiso 1 1 calc R
H29B H 0.6111 0.5159 0.2488 0.053 Uiso 1 1 calc R
H29C H 0.6410 0.3497 0.2483 0.053 Uiso 1 1 calc R
C30 C 0.5273(4) 0.5395(7) 0.18963(17) 0.0380(13) Uani 1 1 d .
H30A H 0.4875 0.5220 0.2006 0.057 Uiso 1 1 calc R
H30B H 0.5099 0.5343 0.1651 0.057 Uiso 1 1 calc R
H30C H 0.5478 0.6383 0.1959 0.057 Uiso 1 1 calc R
C31 C 0.4014(3) -0.0004(6) 0.18209(15) 0.0314(11) Uani 1 1 d .
C32 C 0.4098(4) -0.0657(9) 0.21795(19) 0.0503(18) Uani 1 1 d .
H32A H 0.4206 0.0148 0.2346 0.075 Uiso 1 1 calc R
H32B H 0.4490 -0.1383 0.2222 0.075 Uiso 1 1 calc R
H32C H 0.3652 -0.1150 0.2198 0.075 Uiso 1 1 calc R
C33 C 0.3382(4) 0.1064(8) 0.1766(2) 0.0492(18) Uani 1 1 d .
H33A H 0.3474 0.1839 0.1940 0.074 Uiso 1 1 calc R
H33B H 0.2948 0.0515 0.1780 0.074 Uiso 1 1 calc R
H33C H 0.3318 0.1526 0.1543 0.074 Uiso 1 1 calc R
C34 C 0.3866(5) -0.1293(10) 0.1567(2) 0.063(3) Uani 1 1 d .
H34A H 0.3447 -0.1853 0.1598 0.094 Uiso 1 1 calc R
H34B H 0.4283 -0.1955 0.1604 0.094 Uiso 1 1 calc R
H34C H 0.3775 -0.0894 0.1337 0.094 Uiso 1 1 calc R

loop_
_atom_site_aniso_label
_atom_site_aniso_U_11
_atom_site_aniso_U_22
_atom_site_aniso_U_33
_atom_site_aniso_U_23
_atom_site_aniso_U_13
_atom_site_aniso_U_12
Dy1 0.02272(12) 0.01954(11) 0.02578(12) 0.00009(8) 0.00400(9) 0.00120(8)
I1 0.0529(3) 0.02386(17) 0.0414(2) -0.00379(14) 0.0045(2) 0.00990(16)
C1 0.027(3) 0.022(2) 0.028(2) 0.0019(18) 0.005(2) 0.0023(19)
C2 0.026(3) 0.025(2) 0.030(2) 0.0025(19) 0.007(2) 0.0038(19)
C3 0.025(3) 0.029(2) 0.026(2) 0.0000(19) 0.004(2) -0.001(2)
C4 0.023(2) 0.027(2) 0.024(2) 0.0019(18) 0.001(2) 0.0036(19)
C5 0.025(3) 0.024(2) 0.033(3) 0.0034(19) 0.006(2) 0.0025(19)
C6 0.024(3) 0.029(2) 0.037(3) 0.000(2) 0.012(2) -0.003(2)
C7 0.026(3) 0.036(3) 0.045(3) -0.008(2) 0.011(3) -0.003(2)
C8 0.029(3) 0.034(3) 0.042(3) -0.005(2) 0.011(3) 0.001(2)
C9 0.040(4) 0.061(4) 0.039(3) 0.017(3) 0.010(3) -0.006(3)
C10 0.027(3) 0.036(3) 0.037(3) -0.007(2) -0.001(2) -0.002(2)
C11 0.037(4) 0.040(3) 0.070(5) -0.003(3) 0.017(4) -0.007(3)
C12 0.047(4) 0.052(4) 0.047(4) -0.007(3) -0.013(3) 0.005(3)
C13 0.034(3) 0.044(3) 0.038(3) -0.015(3) 0.000(3) -0.005(3)
C14 0.026(3) 0.032(3) 0.030(3) 0.000(2) 0.003(2) 0.007(2)
C15 0.030(3) 0.044(3) 0.044(3) -0.011(3) 0.005(3) 0.009(3)
C16 0.028(3) 0.046(3) 0.058(4) 0.006(3) 0.015(3) 0.009(3)
C17 0.044(4) 0.038(3) 0.041(3) 0.008(3) 0.007(3) 0.015(3)
C18 0.021(2) 0.026(2) 0.028(2) 0.0032(19) 0.001(2) 0.0019(19)
C19 0.027(3) 0.024(2) 0.023(2) -0.0035(18) 0.002(2) -0.0049(19)
C20 0.025(3) 0.027(2) 0.023(2) 0.0001(18) 0.003(2) -0.0007(19)
C21 0.025(2) 0.027(2) 0.023(2) 0.0010(18) 0.005(2) -0.0031(19)
C22 0.030(3) 0.021(2) 0.025(2) 0.0015(17) 0.002(2) -0.0010(19)
C23 0.024(3) 0.027(2) 0.035(3) 0.002(2) 0.001(2) 0.001(2)
C24 0.027(3) 0.032(3) 0.044(3) 0.007(2) 0.000(3) 0.007(2)
C25 0.027(3) 0.047(4) 0.042(3) 0.000(3) -0.006(3) 0.003(3)
C26 0.038(3) 0.039(3) 0.051(4) 0.004(3) 0.020(3) 0.001(3)
C27 0.028(3) 0.024(2) 0.031(3) -0.0033(19) 0.004(2) -0.003(2)
C28 0.037(3) 0.030(3) 0.040(3) -0.003(2) 0.009(3) -0.009(2)
C29 0.033(3) 0.039(3) 0.033(3) -0.006(2) 0.006(3) -0.007(2)
C30 0.041(4) 0.026(3) 0.042(3) -0.002(2) 0.000(3) 0.000(2)
C31 0.027(3) 0.031(3) 0.035(3) -0.002(2) 0.007(2) -0.006(2)
C32 0.042(4) 0.064(5) 0.046(4) 0.015(3) 0.015(3) -0.009(3)
C33 0.027(3) 0.050(4) 0.072(5) 0.010(4) 0.015(3) 0.000(3)
C34 0.062(5) 0.066(5) 0.068(5) -0.036(4) 0.033(5) -0.035(4)

loop_
_atom_type_symbol
_atom_type_description
_atom_type_scat_dispersion_real
_atom_type_scat_dispersion_imag
_atom_type_scat_source
C C 0.0033 0.0016 'International Tables Vol C Tables 4.2.6.8 and 6.1.1.4'
H H 0.0000 0.0000 'International Tables Vol C Tables 4.2.6.8 and 6.1.1.4'
I I -0.4742 1.8119 'International Tables Vol C Tables 4.2.6.8 and 6.1.1.4'
Dy Dy -0.1892 4.4098 'International Tables Vol C Tables 4.2.6.8 and 6.1.1.4'

loop_
_geom_angle_atom_site_label_1
_geom_angle_atom_site_label_2
_geom_angle_atom_site_label_3
_geom_angle
C5 Dy1 C2 50.88(17)
C5 Dy1 C22 147.87(17)
C2 Dy1 C22 160.44(16)
C5 Dy1 C1 31.07(16)
C2 Dy1 C1 30.88(16)
C22 Dy1 C1 156.31(17)
C5 Dy1 C20 100.21(16)
C2 Dy1 C20 149.00(16)
C22 Dy1 C20 50.34(16)
C1 Dy1 C20 127.76(15)
C5 Dy1 C21 127.93(16)
C2 Dy1 C21 158.77(17)
C22 Dy1 C21 30.60(16)
C1 Dy1 C21 157.98(16)
C20 Dy1 C21 30.69(15)
C5 Dy1 C4 31.23(17)
C2 Dy1 C4 51.21(16)
C22 Dy1 C4 145.43(16)
C1 Dy1 C4 51.73(16)
C20 Dy1 C4 98.69(16)
C21 Dy1 C4 114.94(16)
C5 Dy1 C18 123.46(17)
C2 Dy1 C18 149.95(17)
C22 Dy1 C18 30.93(16)
C1 Dy1 C18 126.05(17)
C20 Dy1 C18 50.81(16)
C21 Dy1 C18 51.19(16)
C4 Dy1 C18 143.10(16)
C5 Dy1 C3 51.15(17)
C2 Dy1 C3 31.01(16)
C22 Dy1 C3 152.12(17)
C1 Dy1 C3 51.47(17)
C20 Dy1 C3 125.10(16)
C21 Dy1 C3 128.42(17)
C4 Dy1 C3 30.95(16)
C18 Dy1 C3 173.97(16)
C5 Dy1 C19 97.53(17)
C2 Dy1 C19 144.36(16)
C22 Dy1 C19 50.90(16)
C1 Dy1 C19 113.56(16)
C20 Dy1 C19 30.62(16)
C21 Dy1 C19 51.08(16)
C4 Dy1 C19 112.05(16)
C18 Dy1 C19 31.08(15)
C3 Dy1 C19 143.01(16)
C5 Dy1 I1 130.30(12)
C2 Dy1 I1 80.01(11)
C22 Dy1 I1 80.52(11)
C1 Dy1 I1 101.72(11)
C20 Dy1 I1 129.46(11)
C21 Dy1 I1 100.29(11)
C4 Dy1 I1 122.68(11)
C18 Dy1 I1 94.23(11)
C3 Dy1 I1 91.73(11)
C19 Dy1 I1 125.24(11)
C2 C1 C5 106.6(5)
C2 C1 C6 123.6(5)
C5 C1 C6 127.8(5)
C2 C1 Dy1 74.0(3)
C5 C1 Dy1 73.8(3)
C6 C1 Dy1 129.8(4)
C1 C2 C3 110.1(5)
C1 C2 Dy1 75.1(3)
C3 C2 Dy1 77.2(3)
C2 C3 C4 106.7(5)
C2 C3 C10 119.7(5)
C4 C3 C10 133.3(5)
C2 C3 Dy1 71.8(3)
C4 C3 Dy1 73.8(3)
C10 C3 Dy1 123.9(4)
C5 C4 C3 106.8(5)
C5 C4 C14 118.1(5)
C3 C4 C14 132.2(5)
C5 C4 Dy1 72.3(3)
C3 C4 Dy1 75.3(3)
C14 C4 Dy1 132.1(4)
C1 C5 C4 109.7(5)
C1 C5 Dy1 75.1(3)
C4 C5 Dy1 76.4(3)
C1 C6 C7 113.3(4)
C1 C6 C8 112.0(4)
C7 C6 C8 108.4(5)
C1 C6 C9 106.3(5)
C7 C6 C9 108.4(5)
C8 C6 C9 108.3(5)
C12 C10 C11 110.9(6)
C12 C10 C13 106.0(5)
C11 C10 C13 105.4(5)
C12 C10 C3 111.0(5)
C11 C10 C3 112.1(5)
C13 C10 C3 111.2(5)
C15 C14 C16 107.0(5)
C15 C14 C17 106.9(5)
C16 C14 C17 109.0(5)
C15 C14 C4 112.2(5)
C16 C14 C4 116.0(5)
C17 C14 C4 105.3(5)
C22 C18 C19 106.6(5)
C22 C18 C23 120.7(5)
C19 C18 C23 132.7(5)
C22 C18 Dy1 72.4(3)
C19 C18 Dy1 75.4(3)
C23 C18 Dy1 117.2(3)
C20 C19 C18 106.2(4)
C20 C19 C27 119.3(5)
C18 C19 C27 131.5(5)
C20 C19 Dy1 72.2(3)
C18 C19 Dy1 73.5(3)
C27 C19 Dy1 134.0(3)
C21 C20 C19 110.3(5)
C21 C20 Dy1 74.9(3)
C19 C20 Dy1 77.1(3)
C22 C21 C20 106.7(5)
C22 C21 C31 125.4(5)
C20 C21 C31 127.0(5)
C22 C21 Dy1 73.7(3)
C20 C21 Dy1 74.4(3)
C31 C21 Dy1 125.7(4)
C21 C22 C18 110.2(5)
C21 C22 Dy1 75.7(3)
C18 C22 Dy1 76.7(3)
C26 C23 C24 107.2(5)
C26 C23 C25 110.8(5)
C24 C23 C25 106.1(5)
C26 C23 C18 110.4(5)
C24 C23 C18 109.9(5)
C25 C23 C18 112.2(5)
C28 C27 C19 116.0(4)
C28 C27 C30 104.8(5)
C19 C27 C30 111.0(5)
C28 C27 C29 110.6(5)
C19 C27 C29 107.4(4)
C30 C27 C29 106.7(5)
C33 C31 C21 112.0(5)
C33 C31 C34 110.8(7)
C21 C31 C34 111.5(5)
C33 C31 C32 106.8(6)
C21 C31 C32 107.2(5)
C34 C31 C32 108.3(6)

loop_
_geom_bond_atom_site_label_1
_geom_bond_atom_site_label_2
_geom_bond_distance
Dy1 C5 2.640(5)
Dy1 C2 2.643(5)
Dy1 C22 2.647(5)
Dy1 C1 2.657(5)
Dy1 C20 2.665(5)
Dy1 C21 2.671(5)
Dy1 C4 2.693(5)
Dy1 C18 2.702(5)
Dy1 C3 2.713(6)
Dy1 C19 2.728(5)
Dy1 I1 2.9619(5)
C1 C2 1.411(8)
C1 C5 1.419(7)
C1 C6 1.519(7)
C2 C3 1.433(8)
C3 C4 1.443(7)
C3 C10 1.547(8)
C4 C5 1.437(8)
C4 C14 1.553(7)
C6 C7 1.532(8)
C6 C8 1.532(8)
C6 C9 1.553(8)
C10 C12 1.529(10)
C10 C11 1.534(9)
C10 C13 1.542(9)
C14 C15 1.519(8)
C14 C16 1.523(9)
C14 C17 1.550(8)
C18 C22 1.428(7)
C18 C19 1.455(7)
C18 C23 1.549(8)
C19 C20 1.425(7)
C19 C27 1.537(7)
C20 C21 1.412(7)
C21 C22 1.404(8)
C21 C31 1.524(7)
C23 C26 1.540(8)
C23 C24 1.541(8)
C23 C25 1.543(9)
C27 C28 1.536(8)
C27 C30 1.537(8)
C27 C29 1.538(8)
C31 C33 1.522(9)
C31 C34 1.535(9)
C31 C32 1.547(9)
